data_4081157
loop_
_publ_author_name
'Huang, Da-wei'
'Lo, Ying-Hao'
'Liu, Yi-Hung'
'Peng, Shie-Ming'
'Liu, Shiuh-Tzung'

_publ_section_title
;
 Cyclometalation of Anthyridine-Based Ligands with Dirhodium Acetates:
 Structure and Catalytic Activity
;
_journal_issue 14
_journal_name_full Organometallics
_journal_page_first 4009
_journal_paper_doi 10.1021/om400508a
_journal_volume 32
_journal_year 2013
_chemical_formula_sum 'C34.5 H28.5 Cl6 N3 O6 Rh2 S2'
_chemical_formula_weight 1063.74
_chemical_name_systematic
; 
 ? 
;
_space_group_IT_number 2
_symmetry_cell_setting triclinic
_symmetry_space_group_name_Hall '-P 1'
_symmetry_space_group_name_H-M 'P -1'
_atom_sites_solution_hydrogens geom
_atom_sites_solution_primary direct
_atom_sites_solution_secondary difmap
_audit_creation_method SHELXL-97
_cell_angle_alpha 99.515(2)
_cell_angle_beta 98.669(2)
_cell_angle_gamma 115.686(2)
_cell_formula_units_Z 2
_cell_length_a 12.4138(3)
_cell_length_b 12.6953(3)
_cell_length_c 15.1813(4)
_cell_measurement_reflns_used 4989
_cell_measurement_temperature 150(2)
_cell_measurement_theta_max 28.3336
_cell_measurement_theta_min 2.9589
_cell_volume 2058.81(10)
_computing_cell_refinement
; 
CrysAlisPro, Agilent Technologies, 
Version 1.171.35.11 (release 16-05-2011 CrysAlis171 .NET) 
(compiled May 16 2011,17:55:39) 
Empirical absorption correction using spherical harmonics, 
 implemented in SCALE3 ABSPACK scaling algorithm. 
;
_computing_data_collection
; 
CrysAlisPro, Agilent Technologies, 
Version 1.171.35.11 (release 16-05-2011 CrysAlis171 .NET) 
(compiled May 16 2011,17:55:39) 
Empirical absorption correction using spherical harmonics, 
 implemented in SCALE3 ABSPACK scaling algorithm. 
;
_computing_data_reduction
; 
CrysAlisPro, Agilent Technologies, 
Version 1.171.35.11 (release 16-05-2011 CrysAlis171 .NET) 
(compiled May 16 2011,17:55:39) 
Empirical absorption correction using spherical harmonics, 
 implemented in SCALE3 ABSPACK scaling algorithm. 
;
_computing_molecular_graphics SHELXTL
_computing_publication_material SHELXTL
_computing_structure_refinement 'SHELXL-97 (Sheldrick, 1997)'
_computing_structure_solution 'SHELXS-97 (Sheldrick, 1990)'
_diffrn_ambient_temperature 150(2)
_diffrn_measured_fraction_theta_full 0.986
_diffrn_measured_fraction_theta_max 0.986
_diffrn_measurement_device_type 'Oxford Diffraction Gemini A'
_diffrn_measurement_method CCD
_diffrn_radiation_monochromator graphite
_diffrn_radiation_source 'fine-focus sealed tube'
_diffrn_radiation_type MoK\a
_diffrn_radiation_wavelength 0.71073
_diffrn_reflns_av_R_equivalents 0.0465
_diffrn_reflns_av_sigmaI/netI 0.0779
_diffrn_reflns_limit_h_max 16
_diffrn_reflns_limit_h_min -15
_diffrn_reflns_limit_k_max 16
_diffrn_reflns_limit_k_min -16
_diffrn_reflns_limit_l_max 19
_diffrn_reflns_limit_l_min -18
_diffrn_reflns_number 18406
_diffrn_reflns_theta_full 27.50
_diffrn_reflns_theta_max 27.50
_diffrn_reflns_theta_min 2.96
_exptl_absorpt_coefficient_mu 1.339
_exptl_absorpt_correction_T_max 1.00000
_exptl_absorpt_correction_T_min 0.93776
_exptl_absorpt_correction_type multi-scan
_exptl_absorpt_process_details
; 
CrysAlisPro, Agilent Technologies, 
Version 1.171.35.11 (release 16-05-2011 CrysAlis171 .NET) 
(compiled May 16 2011,17:55:39) 
Empirical absorption correction using spherical harmonics, 
 implemented in SCALE3 ABSPACK scaling algorithm. 
;
_exptl_crystal_density_diffrn 1.716
_exptl_crystal_density_method 'not measured'
_exptl_crystal_F_000 1057
_exptl_crystal_size_max 0.25
_exptl_crystal_size_mid 0.20
_exptl_crystal_size_min 0.15
_refine_diff_density_max 2.185
_refine_diff_density_min -0.997
_refine_diff_density_rms 0.174
_refine_ls_extinction_method none
_refine_ls_goodness_of_fit_ref 1.055
_refine_ls_hydrogen_treatment constr
_refine_ls_matrix_type full
_refine_ls_number_parameters 496
_refine_ls_number_reflns 9329
_refine_ls_number_restraints 18
_refine_ls_restrained_S_all 1.055
_refine_ls_R_factor_all 0.0958
_refine_ls_R_factor_gt 0.0597
_refine_ls_shift/su_max 0.042
_refine_ls_shift/su_mean 0.001
_refine_ls_structure_factor_coef Fsqd
_refine_ls_weighting_details 'calc w=1/[\s^2^(Fo^2^)+(0.1000P)^2^+0.0000P] where P=(Fo^2^+2Fc^2^)/3'
_refine_ls_weighting_scheme calc
_refine_ls_wR_factor_gt 0.1563
_refine_ls_wR_factor_ref 0.1838
_reflns_number_gt 6461
_reflns_number_total 9329
_reflns_threshold_expression >2sigma(I)
_cod_data_source_file om400508a_si_002.cif
_cod_data_source_block ic15235
_cod_depositor_comments
;
The following automatic conversions were performed:

'_symmetry_cell_setting' value 'Triclinic' changed to 'triclinic'
according to /home/saulius/struct/CIF-dictionaries/cif_core.dic
dictionary named 'cif_core.dic' version 2.4.2 from 2011-04-26.

Automatic conversion script
Id: cif_fix_values 1891 2012-01-12 08:04:46Z andrius 
;
_cod_original_cell_volume 2058.81(9)
_cod_original_sg_symbol_H-M P-1
_cod_original_formula_sum 'C34.50 H28.50 Cl6 N3 O6 Rh2 S2'
_cod_database_code 4081157

loop_
_symmetry_equiv_pos_as_xyz
'x, y, z'
'-x, -y, -z'

loop_
_atom_site_label
_atom_site_type_symbol
_atom_site_fract_x
_atom_site_fract_y
_atom_site_fract_z
_atom_site_U_iso_or_equiv
_atom_site_adp_type
_atom_site_occupancy
_atom_site_symmetry_multiplicity
_atom_site_calc_flag
_atom_site_refinement_flags
Rh1 Rh 1.38540(4) 0.58027(4) 0.78650(3) 0.02067(14) Uani 1 1 d .
Rh2 Rh 1.26296(4) 0.42621(4) 0.64187(3) 0.02078(14) Uani 1 1 d .
S1 S 1.67982(15) 0.72652(15) 1.05034(11) 0.0319(4) Uani 1 1 d .
S2 S 1.03577(17) 0.15553(16) 0.38526(14) 0.0424(5) Uani 1 1 d .
O1 O 1.2493(4) 0.4884(4) 0.8472(3) 0.0245(9) Uani 1 1 d .
O2 O 1.1318(4) 0.3493(4) 0.7116(3) 0.0265(9) Uani 1 1 d .
O3 O 1.2887(4) 0.6716(4) 0.7505(3) 0.0270(9) Uani 1 1 d .
O4 O 1.1845(4) 0.5335(4) 0.6119(3) 0.0264(9) Uani 1 1 d .
O5 O 1.5123(4) 0.6646(4) 0.7173(3) 0.0255(9) Uani 1 1 d .
O6 O 1.3997(4) 0.5184(4) 0.5828(3) 0.0273(9) Uani 1 1 d .
N2 N 1.3502(4) 0.3332(4) 0.6791(3) 0.0196(10) Uani 1 1 d .
N1 N 1.4706(4) 0.4816(4) 0.8135(3) 0.0197(10) Uani 1 1 d .
N3 N 1.2223(4) 0.1905(4) 0.5466(3) 0.0217(10) Uani 1 1 d .
C1 C 1.1530(6) 0.3952(5) 0.7966(4) 0.0240(13) Uani 1 1 d .
C2 C 1.0530(6) 0.3347(6) 0.8441(5) 0.0399(17) Uani 1 1 d .
H2A H 0.9833 0.2642 0.7995 0.060 Uiso 1 1 calc R
H2B H 1.0252 0.3920 0.8693 0.060 Uiso 1 1 calc R
H2C H 1.0856 0.3086 0.8943 0.060 Uiso 1 1 calc R
C3 C 1.2132(6) 0.6307(6) 0.6721(5) 0.0267(13) Uani 1 1 d .
C4 C 1.1537(7) 0.7059(7) 0.6460(5) 0.0395(17) Uani 1 1 d .
H4A H 1.0977 0.6657 0.5842 0.059 Uiso 1 1 calc R
H4B H 1.2176 0.7858 0.6461 0.059 Uiso 1 1 calc R
H4C H 1.1069 0.7151 0.6906 0.059 Uiso 1 1 calc R
C5 C 1.4939(6) 0.6169(6) 0.6320(4) 0.0264(13) Uani 1 1 d .
C6 C 1.5937(6) 0.6814(6) 0.5864(5) 0.0355(16) Uani 1 1 d .
H6A H 1.6597 0.7546 0.6312 0.053 Uiso 1 1 calc R
H6B H 1.5594 0.7036 0.5345 0.053 Uiso 1 1 calc R
H6C H 1.6273 0.6280 0.5639 0.053 Uiso 1 1 calc R
C7 C 1.5038(5) 0.6928(5) 0.9118(4) 0.0231(13) Uani 1 1 d .
C8 C 1.5372(6) 0.8036(6) 0.9740(4) 0.0294(14) Uani 1 1 d .
H8A H 1.5003 0.8537 0.9638 0.035 Uiso 1 1 calc R
C9 C 1.6282(7) 0.8321(6) 1.0510(5) 0.0358(16) Uani 1 1 d .
H9A H 1.6595 0.9031 1.0999 0.043 Uiso 1 1 calc R
C10 C 1.5747(5) 0.6406(5) 0.9445(4) 0.0247(13) Uani 1 1 d .
C11 C 1.5575(5) 0.5277(5) 0.8937(4) 0.0226(12) Uani 1 1 d .
C12 C 1.6208(6) 0.4631(6) 0.9207(4) 0.0274(14) Uani 1 1 d .
H12A H 1.6818 0.4959 0.9776 0.033 Uiso 1 1 calc R
C13 C 1.5943(6) 0.3548(5) 0.8653(4) 0.0272(13) Uani 1 1 d .
H13A H 1.6372 0.3122 0.8829 0.033 Uiso 1 1 calc R
C14 C 1.5012(5) 0.3056(5) 0.7803(4) 0.0216(12) Uani 1 1 d .
C15 C 1.4406(5) 0.3734(5) 0.7568(4) 0.0207(12) Uani 1 1 d .
C16 C 1.4700(5) 0.1941(5) 0.7199(4) 0.0234(13) Uani 1 1 d .
C17 C 1.3726(5) 0.1520(5) 0.6400(4) 0.0216(12) Uani 1 1 d .
C18 C 1.3162(5) 0.2226(5) 0.6219(4) 0.0228(12) Uani 1 1 d .
C19 C 1.3281(6) 0.0389(6) 0.5725(4) 0.0302(14) Uani 1 1 d .
H19A H 1.3646 -0.0122 0.5797 0.036 Uiso 1 1 calc R
C20 C 1.2338(6) 0.0061(6) 0.4989(4) 0.0297(14) Uani 1 1 d .
H20A H 1.2028 -0.0691 0.4546 0.036 Uiso 1 1 calc R
C21 C 1.1811(5) 0.0833(5) 0.4876(4) 0.0242(13) Uani 1 1 d .
C22 C 1.0802(6) 0.0495(5) 0.4089(4) 0.0243(13) Uani 1 1 d .
C23 C 1.0060(6) -0.0603(6) 0.3471(5) 0.0333(15) Uani 1 1 d .
H23A H 1.0147 -0.1306 0.3494 0.040 Uiso 1 1 calc R
C24 C 0.9156(6) -0.0594(6) 0.2797(5) 0.0390(17) Uani 1 1 d .
H24A H 0.8567 -0.1282 0.2318 0.047 Uiso 1 1 calc R
C25 C 0.9228(7) 0.0513(7) 0.2914(5) 0.0447(19) Uani 1 1 d .
H25A H 0.8703 0.0695 0.2515 0.054 Uiso 1 1 calc R
C26 C 1.5329(6) 0.1202(5) 0.7400(4) 0.0251(13) Uani 1 1 d .
C27 C 1.6540(6) 0.1587(6) 0.7386(5) 0.0352(16) Uani 1 1 d .
H27A H 1.7008 0.2356 0.7281 0.042 Uiso 1 1 calc R
C28 C 1.7080(7) 0.0866(7) 0.7524(6) 0.0432(18) Uani 1 1 d .
H28A H 1.7915 0.1128 0.7500 0.052 Uiso 1 1 calc R
C29 C 1.6406(7) -0.0247(7) 0.7698(5) 0.046(2) Uani 1 1 d .
H29A H 1.6784 -0.0741 0.7800 0.055 Uiso 1 1 calc R
C30 C 1.5215(7) -0.0626(6) 0.7724(5) 0.0399(17) Uani 1 1 d .
H30A H 1.4757 -0.1391 0.7838 0.048 Uiso 1 1 calc R
C31 C 1.4661(6) 0.0081(6) 0.7587(5) 0.0315(15) Uani 1 1 d .
H31A H 1.3828 -0.0186 0.7618 0.038 Uiso 1 1 calc R
Cl1 Cl 1.36679(18) -0.24527(19) 0.48424(16) 0.0542(5) Uani 1 1 d .
Cl2 Cl 1.2799(2) -0.4653(2) 0.34141(16) 0.0642(6) Uani 1 1 d .
Cl3 Cl 1.11090(19) -0.3768(2) 0.38519(16) 0.0627(6) Uani 1 1 d .
C32 C 1.2427(7) -0.3886(8) 0.4291(5) 0.049(2) Uani 1 1 d .
H32A H 1.2245 -0.4366 0.4759 0.058 Uiso 1 1 calc R
Cl4 Cl -0.2420(3) -0.8524(2) 0.0710(3) 0.0944(10) Uani 1 1 d .
Cl5 Cl -0.1485(2) -0.6594(4) -0.01880(17) 0.0935(11) Uani 1 1 d .
Cl6 Cl -0.0278(2) -0.6230(2) 0.16478(17) 0.0715(7) Uani 1 1 d .
C33 C -0.1725(7) -0.6968(7) 0.0833(5) 0.0437(18) Uani 1 1 d .
H33A H -0.2273 -0.6652 0.1057 0.052 Uiso 1 1 calc R
C34 C 1.8275(14) 0.7818(18) 0.8375(12) 0.053(4) Uani 0.50 1 d PU
H34A H 1.7503 0.7713 0.7999 0.079 Uiso 0.50 1 calc PR
H34B H 1.8096 0.7158 0.8679 0.079 Uiso 0.50 1 calc PR
H34C H 1.8827 0.7807 0.7980 0.079 Uiso 0.50 1 calc PR
C35 C 1.8757(19) 0.876(3) 0.8942(15) 0.094(7) Uani 0.50 1 d PU
H35A H 1.8068 0.8676 0.9227 0.112 Uiso 0.50 1 calc PR
H35B H 1.8785 0.9309 0.8545 0.112 Uiso 0.50 1 calc PR
C36 C 1.9729(17) 0.952(2) 0.9658(14) 0.095(6) Uani 0.50 1 d PU
H36B H 1.9789 0.8929 0.9983 0.114 Uiso 0.50 1 calc PR
H36D H 2.0396 0.9709 0.9330 0.114 Uiso 0.50 1 calc PR

loop_
_atom_site_aniso_label
_atom_site_aniso_U_11
_atom_site_aniso_U_22
_atom_site_aniso_U_33
_atom_site_aniso_U_23
_atom_site_aniso_U_13
_atom_site_aniso_U_12
Rh1 0.0258(3) 0.0138(2) 0.0192(3) 0.00138(18) 0.00356(19) 0.00805(18)
Rh2 0.0256(3) 0.0144(2) 0.0195(3) 0.00167(18) 0.00238(19) 0.00894(19)
S1 0.0368(9) 0.0245(9) 0.0223(8) -0.0029(7) -0.0030(7) 0.0102(7)
S2 0.0428(10) 0.0268(9) 0.0450(11) -0.0064(8) -0.0128(8) 0.0183(8)
O1 0.025(2) 0.021(2) 0.022(2) 0.0015(18) 0.0051(17) 0.0080(17)
O2 0.028(2) 0.019(2) 0.029(2) 0.0008(18) 0.0048(18) 0.0106(17)
O3 0.035(2) 0.020(2) 0.026(2) 0.0032(19) 0.0050(19) 0.0154(18)
O4 0.031(2) 0.023(2) 0.026(2) 0.0044(19) 0.0021(18) 0.0153(18)
O5 0.030(2) 0.017(2) 0.028(2) 0.0035(18) 0.0106(19) 0.0100(17)
O6 0.032(2) 0.018(2) 0.027(2) 0.0017(18) 0.0086(19) 0.0082(18)
N2 0.019(2) 0.014(2) 0.021(3) 0.003(2) 0.006(2) 0.0039(18)
N1 0.021(2) 0.016(2) 0.019(2) 0.001(2) 0.005(2) 0.0084(19)
N3 0.024(2) 0.016(2) 0.020(3) 0.004(2) 0.006(2) 0.006(2)
C1 0.032(3) 0.018(3) 0.023(3) 0.007(3) 0.006(3) 0.012(3)
C2 0.034(4) 0.031(4) 0.040(4) 0.007(3) 0.013(3) 0.003(3)
C3 0.027(3) 0.026(3) 0.032(4) 0.011(3) 0.012(3) 0.015(3)
C4 0.052(4) 0.035(4) 0.038(4) 0.010(3) 0.005(3) 0.028(3)
C5 0.032(3) 0.024(3) 0.029(3) 0.013(3) 0.010(3) 0.016(3)
C6 0.038(4) 0.032(4) 0.040(4) 0.014(3) 0.018(3) 0.016(3)
C7 0.021(3) 0.022(3) 0.021(3) 0.010(3) 0.003(2) 0.004(2)
C8 0.031(3) 0.022(3) 0.028(4) 0.006(3) 0.005(3) 0.007(3)
C9 0.052(4) 0.018(3) 0.026(4) -0.004(3) 0.010(3) 0.010(3)
C10 0.027(3) 0.018(3) 0.020(3) 0.000(2) 0.000(2) 0.006(2)
C11 0.024(3) 0.018(3) 0.018(3) 0.004(2) 0.005(2) 0.004(2)
C12 0.032(3) 0.021(3) 0.024(3) 0.005(3) 0.000(3) 0.010(3)
C13 0.034(3) 0.021(3) 0.020(3) -0.001(3) 0.000(3) 0.012(3)
C14 0.024(3) 0.016(3) 0.020(3) 0.002(2) 0.001(2) 0.008(2)
C15 0.027(3) 0.013(3) 0.020(3) 0.002(2) 0.004(2) 0.009(2)
C16 0.025(3) 0.018(3) 0.026(3) 0.007(3) 0.007(3) 0.009(2)
C17 0.027(3) 0.013(3) 0.020(3) 0.002(2) 0.002(2) 0.006(2)
C18 0.019(3) 0.017(3) 0.024(3) 0.002(2) 0.004(2) 0.002(2)
C19 0.044(4) 0.019(3) 0.030(4) 0.004(3) 0.007(3) 0.017(3)
C20 0.037(4) 0.015(3) 0.028(3) -0.004(3) 0.000(3) 0.010(3)
C21 0.026(3) 0.019(3) 0.023(3) -0.001(2) 0.005(2) 0.008(2)
C22 0.031(3) 0.019(3) 0.023(3) 0.002(3) 0.008(3) 0.013(2)
C23 0.033(3) 0.024(3) 0.031(4) -0.003(3) 0.000(3) 0.009(3)
C24 0.034(4) 0.032(4) 0.032(4) -0.010(3) -0.006(3) 0.010(3)
C25 0.041(4) 0.041(5) 0.044(5) -0.001(4) -0.012(3) 0.024(3)
C26 0.035(3) 0.013(3) 0.023(3) 0.002(2) 0.000(3) 0.011(2)
C27 0.030(3) 0.026(4) 0.046(4) 0.008(3) 0.010(3) 0.010(3)
C28 0.033(4) 0.034(4) 0.058(5) 0.003(4) 0.000(3) 0.018(3)
C29 0.055(5) 0.029(4) 0.051(5) 0.001(4) -0.007(4) 0.028(4)
C30 0.053(5) 0.022(4) 0.043(4) 0.013(3) 0.008(4) 0.016(3)
C31 0.039(4) 0.017(3) 0.035(4) 0.007(3) 0.010(3) 0.010(3)
Cl1 0.0461(11) 0.0448(12) 0.0593(14) 0.0115(10) -0.0001(10) 0.0154(9)
Cl2 0.0958(18) 0.0594(15) 0.0534(14) 0.0190(11) 0.0272(13) 0.0462(13)
Cl3 0.0434(11) 0.0778(17) 0.0494(13) 0.0043(12) 0.0041(9) 0.0197(11)
C32 0.051(5) 0.051(5) 0.036(4) 0.019(4) 0.009(4) 0.015(4)
Cl4 0.0714(17) 0.0417(14) 0.153(3) -0.0063(16) 0.0112(18) 0.0279(12)
Cl5 0.0684(16) 0.186(3) 0.0469(14) 0.0417(19) 0.0232(13) 0.071(2)
Cl6 0.0618(14) 0.0807(18) 0.0510(14) 0.0087(13) -0.0031(11) 0.0234(13)
C33 0.048(4) 0.046(5) 0.036(4) 0.006(4) 0.007(3) 0.024(4)
C34 0.028(7) 0.094(13) 0.054(10) 0.042(9) 0.019(7) 0.032(8)
C35 0.064(10) 0.138(15) 0.056(11) 0.051(10) 0.033(8) 0.013(10)
C36 0.046(9) 0.142(15) 0.068(11) 0.026(10) 0.035(8) 0.013(10)

loop_
_atom_type_symbol
_atom_type_description
_atom_type_scat_dispersion_real
_atom_type_scat_dispersion_imag
_atom_type_scat_source
C C 0.0033 0.0016 'International Tables Vol C Tables 4.2.6.8 and 6.1.1.4'
H H 0.0000 0.0000 'International Tables Vol C Tables 4.2.6.8 and 6.1.1.4'
N N 0.0061 0.0033 'International Tables Vol C Tables 4.2.6.8 and 6.1.1.4'
O O 0.0106 0.0060 'International Tables Vol C Tables 4.2.6.8 and 6.1.1.4'
Cl Cl 0.1484 0.1585 'International Tables Vol C Tables 4.2.6.8 and 6.1.1.4'
Rh Rh -1.1178 0.9187 'International Tables Vol C Tables 4.2.6.8 and 6.1.1.4'
S S 0.1246 0.1234 'International Tables Vol C Tables 4.2.6.8 and 6.1.1.4'

loop_
_geom_angle_atom_site_label_1
_geom_angle_atom_site_label_2
_geom_angle_atom_site_label_3
_geom_angle
_geom_angle_site_symmetry_1
N1 Rh1 O5 89.44(17) .
N1 Rh1 O1 91.45(18) .
O5 Rh1 O1 175.97(16) .
N1 Rh1 C7 81.8(2) .
O5 Rh1 C7 91.6(2) .
O1 Rh1 C7 92.42(19) .
N1 Rh1 O3 175.84(18) .
O5 Rh1 O3 90.98(16) .
O1 Rh1 O3 87.85(17) .
C7 Rh1 O3 102.3(2) .
N1 Rh1 Rh2 88.40(14) .
O5 Rh1 Rh2 87.84(12) .
O1 Rh1 Rh2 88.26(12) .
C7 Rh1 Rh2 170.23(18) .
O3 Rh1 Rh2 87.47(12) .
N2 Rh2 O6 90.20(18) .
N2 Rh2 O2 91.69(17) .
O6 Rh2 O2 174.20(16) .
N2 Rh2 O4 175.34(18) .
O6 Rh2 O4 88.42(17) .
O2 Rh2 O4 89.26(17) .
N2 Rh2 Rh1 87.69(14) .
O6 Rh2 Rh1 87.71(12) .
O2 Rh2 Rh1 86.88(12) .
O4 Rh2 Rh1 87.80(12) .
C9 S1 C10 89.7(3) .
C25 S2 C22 91.0(3) .
C1 O1 Rh1 118.1(4) .
C1 O2 Rh2 119.4(4) .
C3 O3 Rh1 118.7(4) .
C3 O4 Rh2 119.0(4) .
C5 O5 Rh1 119.2(4) .
C5 O6 Rh2 119.2(4) .
C15 N2 C18 118.1(5) .
C15 N2 Rh2 123.9(4) .
C18 N2 Rh2 118.0(4) .
C11 N1 C15 121.4(5) .
C11 N1 Rh1 115.7(4) .
C15 N1 Rh1 122.8(4) .
C21 N3 C18 117.3(5) .
O2 C1 O1 127.3(6) .
O2 C1 C2 117.0(6) .
O1 C1 C2 115.7(5) .
O3 C3 O4 126.7(6) .
O3 C3 C4 116.7(6) .
O4 C3 C4 116.6(6) .
O5 C5 O6 126.0(5) .
O5 C5 C6 116.3(6) .
O6 C5 C6 117.7(6) .
C10 C7 C8 110.4(5) .
C10 C7 Rh1 108.2(4) .
C8 C7 Rh1 141.4(5) .
C9 C8 C7 113.4(6) .
C8 C9 S1 113.3(5) .
C7 C10 C11 120.9(6) .
C7 C10 S1 113.2(5) .
C11 C10 S1 125.8(5) .
N1 C11 C10 113.3(5) .
N1 C11 C12 120.2(5) .
C10 C11 C12 126.4(6) .
C13 C12 C11 120.2(6) .
C12 C13 C14 119.5(6) .
C16 C14 C15 119.9(5) .
C16 C14 C13 122.1(5) .
C15 C14 C13 118.0(5) .
N2 C15 N1 117.1(5) .
N2 C15 C14 122.2(5) .
N1 C15 C14 120.7(5) .
C14 C16 C17 117.0(5) .
C14 C16 C26 122.2(5) .
C17 C16 C26 120.8(5) .
C18 C17 C16 120.0(5) .
C18 C17 C19 116.2(5) .
C16 C17 C19 123.8(5) .
N3 C18 N2 112.8(5) .
N3 C18 C17 124.5(5) .
N2 C18 C17 122.8(5) .
C20 C19 C17 119.4(6) .
C19 C20 C21 120.1(6) .
N3 C21 C20 122.5(6) .
N3 C21 C22 116.8(5) .
C20 C21 C22 120.7(5) .
C23 C22 C21 129.6(6) .
C23 C22 S2 110.5(5) .
C21 C22 S2 119.8(4) .
C22 C23 C24 113.7(6) .
C25 C24 C23 111.6(6) .
C24 C25 S2 113.2(6) .
C27 C26 C31 119.3(6) .
C27 C26 C16 121.1(5) .
C31 C26 C16 119.6(6) .
C26 C27 C28 120.1(6) .
C27 C28 C29 120.1(7) .
C30 C29 C28 120.0(6) .
C29 C30 C31 120.7(7) .
C30 C31 C26 119.7(6) .
Cl1 C32 Cl3 110.5(5) .
Cl1 C32 Cl2 111.1(4) .
Cl3 C32 Cl2 110.8(4) .
Cl5 C33 Cl4 112.6(5) .
Cl5 C33 Cl6 107.6(4) .
Cl4 C33 Cl6 110.9(4) .
C34 C35 C36 147(3) .
C36 C36 C35 151(4) 2_977

loop_
_geom_bond_atom_site_label_1
_geom_bond_atom_site_label_2
_geom_bond_distance
_geom_bond_site_symmetry_2
Rh1 N1 2.011(5) .
Rh1 O5 2.035(4) .
Rh1 O1 2.045(4) .
Rh1 C7 2.064(6) .
Rh1 O3 2.074(4) .
Rh1 Rh2 2.4399(6) .
Rh2 N2 2.008(5) .
Rh2 O6 2.035(4) .
Rh2 O2 2.051(4) .
Rh2 O4 2.058(4) .
S1 C9 1.717(7) .
S1 C10 1.740(6) .
S2 C25 1.707(7) .
S2 C22 1.729(6) .
O1 C1 1.271(7) .
O2 C1 1.260(7) .
O3 C3 1.266(7) .
O4 C3 1.278(8) .
O5 C5 1.277(7) .
O6 C5 1.284(7) .
N2 C15 1.348(7) .
N2 C18 1.370(7) .
N1 C11 1.346(7) .
N1 C15 1.354(7) .
N3 C21 1.331(7) .
N3 C18 1.365(7) .
C1 C2 1.509(8) .
C3 C4 1.505(9) .
C5 C6 1.499(8) .
C7 C10 1.394(8) .
C7 C8 1.407(9) .
C8 C9 1.371(9) .
C10 C11 1.419(8) .
C11 C12 1.425(8) .
C12 C13 1.360(8) .
C13 C14 1.432(8) .
C14 C16 1.408(8) .
C14 C15 1.420(8) .
C16 C17 1.414(8) .
C16 C26 1.498(8) .
C17 C18 1.392(8) .
C17 C19 1.439(8) .
C19 C20 1.350(9) .
C20 C21 1.413(8) .
C21 C22 1.447(8) .
C22 C23 1.366(9) .
C23 C24 1.405(9) .
C24 C25 1.349(10) .
C26 C27 1.369(9) .
C26 C31 1.405(8) .
C27 C28 1.372(9) .
C28 C29 1.390(10) .
C29 C30 1.352(10) .
C30 C31 1.369(9) .
Cl1 C32 1.749(8) .
Cl2 C32 1.755(9) .
Cl3 C32 1.750(8) .
Cl4 C33 1.741(8) .
Cl5 C33 1.725(8) .
Cl6 C33 1.767(8) .
C34 C35 1.19(3) .
C35 C36 1.35(3) .
C36 C36 1.29(4) 2_977
